data_4507667
loop_
_publ_author_name
'Han, Lei'
'Qin, Lan'
'Yan, Xiao-Zhi'
'Xu, Lan-Ping'
'Sun, Junliang'
'Yu, Lei'
'Chen, Hong-Bing'
'Zou, Xiaodong'

_publ_section_title
;
 Two Isomeric Magnesium Metal--Organic Frameworks with [24-MC-6]
 Metallacrown Cluster
;
_journal_issue 5
_journal_name_full 'Crystal Growth &amp; Design'
_journal_page_first 1807
_journal_paper_doi 10.1021/cg4000318
_journal_volume 13
_journal_year 2013
_chemical_formula_sum 'C16 H21 Mg2 N3 O10'
_chemical_formula_weight 463.98
_chemical_name_systematic
; 
 ? 
;
_space_group_IT_number 147
_symmetry_cell_setting trigonal
_symmetry_space_group_name_Hall '-P 3'
_symmetry_space_group_name_H-M 'P -3'
_atom_sites_solution_hydrogens geom
_atom_sites_solution_primary direct
_atom_sites_solution_secondary difmap
_audit_creation_method SHELXL-97
_cell_angle_alpha 90.00
_cell_angle_beta 90.00
_cell_angle_gamma 120.00
_cell_formula_units_Z 3
_cell_length_a 16.000(2)
_cell_length_b 16.000(2)
_cell_length_c 7.5000(15)
_cell_measurement_reflns_used 11740
_cell_measurement_temperature 293(2)
_cell_measurement_theta_max 32.42
_cell_measurement_theta_min 1.81
_cell_volume 1662.8(4)
_computing_cell_refinement TwinSolve
_computing_data_collection CrystalClear
_computing_data_reduction TwinSolve
_computing_structure_refinement 'SHELXL-97 (Sheldrick, 1997)'
_computing_structure_solution 'SHELXS-97 (Sheldrick, 1990)'
_diffrn_ambient_temperature 100(2)
_diffrn_measured_fraction_theta_full 0.978
_diffrn_measured_fraction_theta_max 0.978
_diffrn_radiation_monochromator 'graphite 002'
_diffrn_radiation_source 'fine-focus sealed tube'
_diffrn_radiation_type synchrotron
_diffrn_radiation_wavelength 0.90770
_diffrn_reflns_av_R_equivalents 0.0455
_diffrn_reflns_av_sigmaI/netI 0.0820
_diffrn_reflns_limit_h_max 19
_diffrn_reflns_limit_h_min -19
_diffrn_reflns_limit_k_max 19
_diffrn_reflns_limit_k_min -19
_diffrn_reflns_limit_l_max 8
_diffrn_reflns_limit_l_min -9
_diffrn_reflns_number 18168
_diffrn_reflns_theta_full 33.07
_diffrn_reflns_theta_max 33.07
_diffrn_reflns_theta_min 6.07
_exptl_absorpt_coefficient_mu 0.267
_exptl_absorpt_correction_T_max 0.9868
_exptl_absorpt_correction_T_min 0.9661
_exptl_absorpt_correction_type multi-scan
_exptl_crystal_colour colorless
_exptl_crystal_density_diffrn 1.390
_exptl_crystal_density_method 'not measured'
_exptl_crystal_description 'hexagonal prism'
_exptl_crystal_F_000 726
_exptl_crystal_size_max 0.13
_exptl_crystal_size_mid 0.10
_exptl_crystal_size_min 0.05
_refine_diff_density_max 0.379
_refine_diff_density_min -0.430
_refine_diff_density_rms 0.083
_refine_ls_extinction_method none
_refine_ls_goodness_of_fit_ref 1.071
_refine_ls_hydrogen_treatment constr
_refine_ls_matrix_type full
_refine_ls_number_parameters 150
_refine_ls_number_reflns 1970
_refine_ls_number_restraints 0
_refine_ls_restrained_S_all 1.071
_refine_ls_R_factor_all 0.0535
_refine_ls_R_factor_gt 0.0509
_refine_ls_shift/su_max 0.000
_refine_ls_shift/su_mean 0.000
_refine_ls_structure_factor_coef Fsqd
_refine_ls_weighting_details 'calc w=1/[\s^2^(Fo^2^)+(0.0870P)^2^+0.6992P] where P=(Fo^2^+2Fc^2^)/3'
_refine_ls_weighting_scheme calc
_refine_ls_wR_factor_gt 0.1404
_refine_ls_wR_factor_ref 0.1423
_reflns_number_gt 1945
_reflns_number_total 1970
_reflns_threshold_expression >2sigma(I)
_cod_data_source_file cg4000318_si_001.cif
_cod_data_source_block p-32
_cod_depositor_comments
;
The following automatic conversions were performed:

'_symmetry_cell_setting' value 'Trigonal' changed to 'trigonal'
according to /home/saulius/struct/CIF-dictionaries/cif_core.dic
dictionary named 'cif_core.dic' version 2.4.2 from 2011-04-26.

Automatic conversion script
Id: cif_fix_values 1891 2012-01-12 08:04:46Z andrius 
;
_cod_original_cell_volume 1662.8(5)
_cod_original_sg_symbol_H-M P-3
_cod_database_code 4507667

loop_
_symmetry_equiv_pos_as_xyz
'x, y, z'
'-y, x-y, z'
'-x+y, -x, z'
'-x, -y, -z'
'y, -x+y, -z'
'x-y, x, -z'

loop_
_atom_site_label
_atom_site_type_symbol
_atom_site_fract_x
_atom_site_fract_y
_atom_site_fract_z
_atom_site_U_iso_or_equiv
_atom_site_adp_type
_atom_site_occupancy
_atom_site_symmetry_multiplicity
_atom_site_calc_flag
_atom_site_refinement_flags
Mg1 Mg 0.77198(6) 0.89609(7) 0.39396(11) 0.0184(3) Uani 1 1 d .
O1 O 0.66718(14) 0.75466(14) 0.4068(3) 0.0240(5) Uani 1 1 d .
O2 O 0.75403(14) 0.68470(15) 0.4697(3) 0.0244(5) Uani 1 1 d .
C1 C 0.6759(2) 0.68300(19) 0.4480(4) 0.0211(6) Uani 1 1 d .
C2 C 0.5840(2) 0.5878(2) 0.4735(4) 0.0229(6) Uani 1 1 d .
C3 C 0.4954(2) 0.5782(2) 0.4313(4) 0.0279(6) Uani 1 1 d .
C4 C 0.4111(2) 0.4909(2) 0.4587(4) 0.0265(7) Uani 1 1 d .
N1A N 0.3267(7) 0.4972(7) 0.4203(16) 0.0342(18) Uani 0.261(6) 1 d P
N1B N 0.4791(8) 0.6484(8) 0.3433(18) 0.0342(18) Uani 0.239(6) 1 d P
O3 O 0.85485(14) 0.86497(14) 0.2253(3) 0.0204(4) Uani 1 1 d .
C5 C 0.9256(2) 0.85327(19) 0.2355(3) 0.0191(6) Uani 1 1 d .
H5 H 0.9581 0.8573 0.1301 0.023 Uiso 1 1 calc R
O4 O 0.95760(13) 0.83621(14) 0.3780(3) 0.0187(4) Uani 1 1 d .
O5 O 0.70366(15) 0.90677(15) 0.1628(3) 0.0251(5) Uani 1 1 d .
C6 C 0.6722(2) 0.8393(2) 0.0527(4) 0.0283(6) Uani 1 1 d .
H6 H 0.7017 0.8019 0.0477 0.034 Uiso 1 1 calc R
N2 N 0.6009(2) 0.8180(2) -0.0554(4) 0.0347(7) Uani 1 1 d .
C7 C 0.5710(3) 0.7405(3) -0.1845(5) 0.0516(11) Uani 1 1 d .
H7A H 0.5179 0.7352 -0.2533 0.077 Uiso 1 1 calc R
H7B H 0.5513 0.6809 -0.1230 0.077 Uiso 1 1 calc R
H7C H 0.6240 0.7543 -0.2623 0.077 Uiso 1 1 calc R
C8 C 0.5497(3) 0.8712(4) -0.0517(6) 0.0567(12) Uani 1 1 d .
H8A H 0.4999 0.8459 -0.1406 0.085 Uiso 1 1 calc R
H8B H 0.5940 0.9381 -0.0758 0.085 Uiso 1 1 calc R
H8C H 0.5213 0.8649 0.0639 0.085 Uiso 1 1 calc R

loop_
_atom_site_aniso_label
_atom_site_aniso_U_11
_atom_site_aniso_U_22
_atom_site_aniso_U_33
_atom_site_aniso_U_23
_atom_site_aniso_U_13
_atom_site_aniso_U_12
Mg1 0.0126(5) 0.0147(5) 0.0277(5) -0.0001(3) -0.0006(3) 0.0067(4)
O1 0.0151(10) 0.0144(10) 0.0397(12) 0.0003(8) 0.0002(8) 0.0054(8)
O2 0.0167(10) 0.0177(10) 0.0357(11) -0.0007(8) 0.0020(8) 0.0062(8)
C1 0.0138(13) 0.0147(13) 0.0284(13) -0.0004(10) -0.0001(10) 0.0023(11)
C2 0.0173(14) 0.0136(13) 0.0305(17) -0.0021(10) 0.0011(11) 0.0023(11)
C3 0.0226(15) 0.0164(14) 0.0403(15) 0.0027(12) 0.0026(12) 0.0064(13)
C4 0.0189(14) 0.0197(14) 0.0343(16) -0.0007(11) -0.0013(11) 0.0047(12)
N1A 0.014(3) 0.016(3) 0.059(5) 0.007(3) -0.001(3) -0.003(3)
N1B 0.014(3) 0.016(3) 0.059(5) 0.007(3) -0.001(3) -0.003(3)
O3 0.0156(9) 0.0181(9) 0.0277(9) -0.0014(7) -0.0035(8) 0.0084(8)
C5 0.0141(13) 0.0159(13) 0.0279(13) -0.0012(10) 0.0001(11) 0.0079(11)
O4 0.0123(9) 0.0166(9) 0.0271(9) 0.0003(7) -0.0013(7) 0.0071(7)
O5 0.0191(10) 0.0233(10) 0.0321(10) -0.0016(9) -0.0034(9) 0.0100(9)
C6 0.0198(14) 0.0272(15) 0.0335(14) -0.0022(14) -0.0022(12) 0.0085(13)
N2 0.0250(13) 0.0418(17) 0.0303(13) -0.0032(12) -0.0045(10) 0.0114(12)
C7 0.042(2) 0.050(2) 0.0340(18) -0.0089(17) -0.0048(16) 0.0017(18)
C8 0.050(2) 0.085(3) 0.053(2) -0.006(2) -0.020(2) 0.047(2)

loop_
_atom_type_symbol
_atom_type_description
_atom_type_scat_dispersion_real
_atom_type_scat_dispersion_imag
_atom_type_scat_source
C C 0.0059 0.0028 'International Tables Vol C Tables 4.2.6.8 and 6.1.1.4'
H H 0.0000 0.0000 'International Tables Vol C Tables 4.2.6.8 and 6.1.1.4'
Mg Mg 0.0769 0.0607 'International Tables Vol C Tables 4.2.6.8 and 6.1.1.4'
N N 0.0110 0.0057 'International Tables Vol C Tables 4.2.6.8 and 6.1.1.4'
O O 0.0186 0.0104 'International Tables Vol C Tables 4.2.6.8 and 6.1.1.4'

loop_
_geom_angle_atom_site_label_1
_geom_angle_atom_site_label_2
_geom_angle_atom_site_label_3
_geom_angle
_geom_angle_site_symmetry_1
_geom_angle_site_symmetry_3
O2 Mg1 O1 89.00(9) 5_566 .
O2 Mg1 O3 172.64(9) 5_566 .
O1 Mg1 O3 91.85(9) . .
O2 Mg1 O4 94.38(9) 5_566 5_566
O1 Mg1 O4 89.97(9) . 5_566
O3 Mg1 O4 92.93(8) . 5_566
O2 Mg1 O4 90.63(9) 5_566 3_675
O1 Mg1 O4 179.07(9) . 3_675
O3 Mg1 O4 88.41(8) . 3_675
O4 Mg1 O4 90.91(10) 5_566 3_675
O2 Mg1 O5 86.35(9) 5_566 .
O1 Mg1 O5 87.51(9) . .
O3 Mg1 O5 86.38(9) . .
O4 Mg1 O5 177.37(9) 5_566 .
O4 Mg1 O5 91.61(8) 3_675 .
O2 Mg1 Mg1 66.33(7) 5_566 5_566
O1 Mg1 Mg1 148.18(8) . 5_566
O3 Mg1 Mg1 115.25(6) . 5_566
O4 Mg1 Mg1 73.12(6) 5_566 5_566
O4 Mg1 Mg1 32.07(5) 3_675 5_566
O5 Mg1 Mg1 109.47(7) . 5_566
O2 Mg1 Mg1 120.62(8) 5_566 6_656
O1 Mg1 Mg1 73.28(7) . 6_656
O3 Mg1 Mg1 66.54(6) . 6_656
O4 Mg1 Mg1 32.34(6) 5_566 6_656
O4 Mg1 Mg1 107.64(5) 3_675 6_656
O5 Mg1 Mg1 145.62(7) . 6_656
Mg1 Mg1 Mg1 101.38(3) 5_566 6_656
C1 O1 Mg1 128.17(18) . .
C1 O2 Mg1 133.80(18) . 6_656
O2 C1 O1 125.3(3) . .
O2 C1 C2 117.7(2) . .
O1 C1 C2 117.0(3) . .
C3 C2 C4 120.0(3) . 4_666
C3 C2 C1 120.7(3) . .
C4 C2 C1 119.4(3) 4_666 .
C4 C3 C2 120.3(3) . .
C4 C3 N1B 113.0(5) . .
C2 C3 N1B 126.5(5) . .
C3 C4 C2 119.8(3) . 4_666
C3 C4 N1A 112.1(5) . .
C2 C4 N1A 128.0(5) 4_666 .
C5 O3 Mg1 138.06(19) . .
O3 C5 O4 125.5(3) . .
O3 C5 H5 117.3 . .
O4 C5 H5 117.3 . .
C5 O4 Mg1 125.08(18) . 6_656
C5 O4 Mg1 119.33(17) . 2_765
Mg1 O4 Mg1 115.59(9) 6_656 2_765
C6 O5 Mg1 118.5(2) . .
O5 C6 N2 124.1(3) . .
O5 C6 H6 117.9 . .
N2 C6 H6 117.9 . .
C6 N2 C8 121.0(3) . .
C6 N2 C7 120.7(3) . .
C8 N2 C7 118.2(3) . .
N2 C7 H7A 109.5 . .
N2 C7 H7B 109.5 . .
H7A C7 H7B 109.5 . .
N2 C7 H7C 109.5 . .
H7A C7 H7C 109.5 . .
H7B C7 H7C 109.5 . .
N2 C8 H8A 109.5 . .
N2 C8 H8B 109.5 . .
H8A C8 H8B 109.5 . .
N2 C8 H8C 109.5 . .
H8A C8 H8C 109.5 . .
H8B C8 H8C 109.5 . .

loop_
_geom_bond_atom_site_label_1
_geom_bond_atom_site_label_2
_geom_bond_distance
_geom_bond_site_symmetry_2
Mg1 O2 2.018(2) 5_566
Mg1 O1 2.036(2) .
Mg1 O3 2.066(2) .
Mg1 O4 2.085(2) 5_566
Mg1 O4 2.100(2) 3_675
Mg1 O5 2.102(2) .
Mg1 Mg1 3.5410(12) 5_566
Mg1 Mg1 3.5410(12) 6_656
O1 C1 1.261(4) .
O2 C1 1.247(4) .
O2 Mg1 2.018(2) 6_656
C1 C2 1.510(4) .
C2 C3 1.384(4) .
C2 C4 1.397(4) 4_666
C3 C4 1.388(4) .
C3 N1B 1.435(12) .
C4 C2 1.397(4) 4_666
C4 N1A 1.434(11) .
O3 C5 1.239(4) .
C5 O4 1.273(3) .
C5 H5 0.9300 .
O4 Mg1 2.085(2) 6_656
O4 Mg1 2.100(2) 2_765
O5 C6 1.248(4) .
C6 N2 1.299(4) .
C6 H6 0.9300 .
N2 C8 1.446(5) .
N2 C7 1.453(5) .
C7 H7A 0.9600 .
C7 H7B 0.9600 .
C7 H7C 0.9600 .
C8 H8A 0.9600 .
C8 H8B 0.9600 .
C8 H8C 0.9600 .
